data_9006148
loop_
_publ_author_name
'Salviulo, G.'
'Princivalle, F.'
'Demarchi, G.'
'Fabro, C.'

_publ_section_title
;
 Effects of Ca-Mg substitution in C2/c pyroxene structure on
 natural clinopyroxenes from spinel peridotite nodules (Pico Cabugi, Brazil)
 Sample: PC109
;
_journal_name_full 'Physics and Chemistry of Minerals'
_journal_page_first 213
_journal_page_last 219
_journal_volume 19
_journal_year 1992
_chemical_compound_source 'sample from Pico Cabugi, Brazil'
_chemical_formula_sum 'Al0.189 Ca0.72 Cr0.04 Fe0.111 Mg1.03 Mn0.003 Na0.027 O6 Si1.891 Ti0.003'
_chemical_name_mineral Diopside
_space_group_IT_number 15
_symmetry_space_group_name_Hall '-C 2yc'
_symmetry_space_group_name_H-M 'C 1 2/c 1'
_cell_angle_alpha 90
_cell_angle_beta 106.57
_cell_angle_gamma 90
_cell_length_a 9.716
_cell_length_b 8.887
_cell_length_c 5.260
_cell_formula_units_Z 4
_cell_volume 435.319
_database_code_amcsd 0007730
_exptl_crystal_density_diffrn 3.316
_cod_original_formula_sum 'Ca.72 Na.027 Mg1.03 Fe.111 Mn.003 Al.189 Ti.003 Cr.04 Si1.891 O6'
_cod_database_code 9006148

loop_
_space_group_symop_operation_xyz
x,y,z
1/2+x,1/2+y,z
x,-y,1/2+z
1/2+x,1/2-y,1/2+z
-x,y,1/2-z
1/2-x,1/2+y,1/2-z
-x,-y,-z
1/2-x,1/2-y,-z

loop_
_atom_site_label
_atom_site_fract_x
_atom_site_fract_y
_atom_site_fract_z
_atom_site_occupancy
_atom_site_U_iso_or_equiv
CaM2 0.00000 0.29580 0.25000 0.72000 0.01963
NaM2 0.00000 0.29580 0.25000 0.02700 0.01963
MgM2 0.00000 0.29580 0.25000 0.17900 0.01963
FeM2 0.00000 0.29580 0.25000 0.07100 0.01963
MnM2 0.00000 0.29580 0.25000 0.00300 0.01963
FeM2* 0.00000 0.21580 0.25000 0.01400 0.02077
MgM1 0.00000 0.90710 0.25000 0.85100 0.01279
FeM1 0.00000 0.90710 0.25000 0.02600 0.01279
AlM1 0.00000 0.90710 0.25000 0.08000 0.01279
TiM1 0.00000 0.90710 0.25000 0.00300 0.01279
CrM1 0.00000 0.90710 0.25000 0.04000 0.01279
SiT 0.28890 0.09270 0.23410 0.94550 0.01355
AlT 0.28890 0.09270 0.23410 0.05450 0.01355
O1 0.11610 0.08760 0.14220 1.00000 0.01520
O2 0.36470 0.25010 0.32750 1.00000 0.01963
O3 0.35170 0.01930 -0.00110 1.00000 0.01773

loop_
_cod_related_entry_id
_cod_related_entry_database
_cod_related_entry_code
1 AMCSD 0007730
